data_7247819
loop_
_publ_author_name
'Muthusamy, Ramya'
'Karuppannan, Srinivasan'

_publ_section_title
;
 Liquid--liquid phase separation and crystallization of aspirin polymorphs
 from a water--acetonitrile mixed solvent medium through a swift cooling
 process
;
_journal_issue 47
_journal_name_full CrystEngComm
_journal_page_first 6611
_journal_page_last 6621
_journal_paper_doi 10.1039/D3CE00611E
_journal_volume 25
_journal_year 2023
_chemical_formula_moiety 'C9 H8 04'
_chemical_formula_sum 'C9 H8 O4'
_chemical_formula_weight 180.15
_chemical_name_common 'Acetylsalicylic acid'
_chemical_name_systematic 2-acetoxybenzoicacid
_chemical_properties_physical Hygroscopic
_space_group_crystal_system monoclinic
_space_group_IT_number 14
_space_group_name_Hall '-P 2ybc'
_space_group_name_H-M_alt 'P 1 21/c 1'
_atom_sites_solution_hydrogens geom
_audit_block_doi 10.5517/ccdc.csd.cc2bnj5q
_audit_creation_method SHELXL-2016/6
_audit_update_record
;
2022-04-06 deposited with the CCDC.	2023-10-20 downloaded from the CCDC.
;
_cell_angle_alpha 90
_cell_angle_beta 95.750(9)
_cell_angle_gamma 90
_cell_formula_units_Z 4
_cell_length_a 11.429(4)
_cell_length_b 6.597(2)
_cell_length_c 11.395(4)
_cell_measurement_reflns_used 6570
_cell_measurement_temperature 296(2)
_cell_measurement_theta_max 22.47
_cell_measurement_theta_min 3.57
_cell_volume 854.8(5)
_computing_cell_refinement 'Bruker SAINT'
_computing_data_collection 'Bruker APEX3'
_computing_data_reduction 'Bruker SAINT'
_computing_molecular_graphics 'Bruker SHELXTL'
_computing_publication_material 'Bruker SHELXTL and Encifer'
_computing_structure_refinement 'SHELXL-2016/6 (Sheldrick, 2016)'
_computing_structure_solution 'SHELXT 2014/5 (Sheldrick, 2014)'
_diffrn_ambient_temperature 296(2)
_diffrn_measured_fraction_theta_full 0.999
_diffrn_measured_fraction_theta_max 0.993
_diffrn_measurement_device_type 'Bruker APEX-III CMOS Photon Detector'
_diffrn_measurement_method '\f and \w scans'
_diffrn_radiation_type MoK\a
_diffrn_radiation_wavelength 0.71073
_diffrn_reflns_av_R_equivalents 0.1422
_diffrn_reflns_av_unetI/netI 0.0535
_diffrn_reflns_Laue_measured_fraction_full 0.999
_diffrn_reflns_Laue_measured_fraction_max 0.993
_diffrn_reflns_limit_h_max 14
_diffrn_reflns_limit_h_min -14
_diffrn_reflns_limit_k_max 8
_diffrn_reflns_limit_k_min -8
_diffrn_reflns_limit_l_max 14
_diffrn_reflns_limit_l_min -14
_diffrn_reflns_number 45382
_diffrn_reflns_point_group_measured_fraction_full 0.999
_diffrn_reflns_point_group_measured_fraction_max 0.993
_diffrn_reflns_theta_full 25.242
_diffrn_reflns_theta_max 27.442
_diffrn_reflns_theta_min 3.570
_diffrn_source 'Sealed Microfocus Tube'
_exptl_absorpt_coefficient_mu 0.112
_exptl_absorpt_correction_type multi-scan
_exptl_absorpt_process_details 'B.H.Blessings,Acta CrystalograA,1995,51,33'
_exptl_crystal_colour Colourless
_exptl_crystal_density_diffrn 1.400
_exptl_crystal_description Prismatic
_exptl_crystal_F_000 376
_exptl_crystal_recrystallization_method 'Solution-state crystallization method'
_exptl_crystal_size_max 0.463
_exptl_crystal_size_mid 0.186
_exptl_crystal_size_min 0.030
_exptl_transmission_factor_max 0.9970
_exptl_transmission_factor_min 0.9500
_refine_diff_density_max 0.170
_refine_diff_density_min -0.194
_refine_diff_density_rms 0.040
_refine_ls_extinction_method none
_refine_ls_goodness_of_fit_ref 1.037
_refine_ls_hydrogen_treatment constr
_refine_ls_matrix_type full
_refine_ls_number_parameters 120
_refine_ls_number_reflns 1946
_refine_ls_number_restraints 0
_refine_ls_restrained_S_all 1.037
_refine_ls_R_factor_all 0.1119
_refine_ls_R_factor_gt 0.0524
_refine_ls_shift/su_max 0.000
_refine_ls_shift/su_mean 0.000
_refine_ls_structure_factor_coef Fsqd
_refine_ls_weighting_details 'w=1/[\s^2^(Fo^2^)+(0.0494P)^2^+0.2533P] where P=(Fo^2^+2Fc^2^)/3'
_refine_ls_weighting_scheme calc
_refine_ls_wR_factor_gt 0.1074
_refine_ls_wR_factor_ref 0.1245
_reflns_Friedel_coverage 0.000
_reflns_number_gt 1141
_reflns_number_total 1946
_reflns_threshold_expression 'I > 2\s(I)'
_cod_data_source_file d3ce00611e2.cif
_cod_data_source_block ASAMONOP_a
_cod_depositor_comments
;
The following automatic conversions were performed:

data item '_exptl_absorpt_correction_type' value 'Multi-scan' was
changed to 'multi-scan' in accordance with the
/home/data/users/saulius/crontab/automatic-downloads/current/RSC/lib/dictionaries/cif_core.dic
dictionary named 'cif_core.dic' version 2.4.2 last updated on
2011-04-26.

Automatic conversion script
Id: cif_fix_values 8170 2020-07-09 18:12:32Z antanas 
;
_cod_original_cell_volume 854.9(5)
_cod_original_sg_symbol_H-M 'P 21/c'
_cod_database_code 7247819
_shelx_space_group_comment
;
The symmetry employed for this shelxl refinement is uniquely defined
by the following loop, which should always be used as a source of
symmetry information in preference to the above space-group names.
They are only intended as comments.
;
_shelx_estimated_absorpt_t_min 0.950
_shelx_estimated_absorpt_t_max 0.997

loop_
_space_group_symop_operation_xyz
'x, y, z'
'-x, y+1/2, -z+1/2'
'-x, -y, -z'
'x, -y-1/2, z-1/2'

loop_
_atom_site_label
_atom_site_type_symbol
_atom_site_fract_x
_atom_site_fract_y
_atom_site_fract_z
_atom_site_U_iso_or_equiv
_atom_site_adp_type
_atom_site_occupancy
_atom_site_site_symmetry_order
_atom_site_calc_flag
_atom_site_refinement_flags_posn
_atom_site_refinement_flags_adp
_atom_site_refinement_flags_occupancy
_atom_site_disorder_assembly
_atom_site_disorder_group
O3 O 0.21473(12) 0.4113(2) 0.58794(11) 0.0410(4) Uani 1 1 d . . . . .
O1 O 0.37983(13) 0.1402(2) 0.55085(14) 0.0513(5) Uani 1 1 d . . . . .
H1 H 0.424304 0.043231 0.563006 0.077 Uiso 1 1 calc R U . . .
O2 O 0.48955(14) 0.1880(2) 0.40343(13) 0.0528(5) Uani 1 1 d . . . . .
O4 O 0.09651(15) 0.2205(3) 0.46551(13) 0.0614(5) Uani 1 1 d . . . . .
C7 C 0.40975(17) 0.2429(3) 0.46213(16) 0.0355(5) Uani 1 1 d . . . . .
C1 C 0.34702(17) 0.4357(3) 0.43238(17) 0.0349(5) Uani 1 1 d . . . . .
C2 C 0.25423(18) 0.5122(3) 0.49045(16) 0.0369(5) Uani 1 1 d . . . . .
C6 C 0.38307(18) 0.5501(3) 0.34026(18) 0.0414(5) Uani 1 1 d . . . . .
H6 H 0.444634 0.503086 0.300116 0.050 Uiso 1 1 calc R U . . .
C8 C 0.13424(19) 0.2617(3) 0.56368(18) 0.0411(5) Uani 1 1 d . . . . .
C3 C 0.20213(19) 0.6940(3) 0.4584(2) 0.0473(6) Uani 1 1 d . . . . .
H3 H 0.141326 0.743686 0.498672 0.057 Uiso 1 1 calc R U . . .
C5 C 0.3300(2) 0.7312(3) 0.3068(2) 0.0486(6) Uani 1 1 d . . . . .
H5 H 0.354860 0.804659 0.244240 0.058 Uiso 1 1 calc R U . . .
C4 C 0.2402(2) 0.8023(4) 0.3665(2) 0.0507(6) Uani 1 1 d . . . . .
H4 H 0.204655 0.925207 0.344605 0.061 Uiso 1 1 calc R U . . .
C9 C 0.1029(2) 0.1634(4) 0.6731(2) 0.0603(7) Uani 1 1 d . . . . .
H9A H 0.047722 0.056069 0.653217 0.090 Uiso 1 1 calc R U . . .
H9B H 0.068252 0.261654 0.721164 0.090 Uiso 1 1 calc R U . . .
H9C H 0.172495 0.108610 0.715717 0.090 Uiso 1 1 calc R U . . .

loop_
_atom_site_aniso_label
_atom_site_aniso_U_11
_atom_site_aniso_U_22
_atom_site_aniso_U_33
_atom_site_aniso_U_23
_atom_site_aniso_U_13
_atom_site_aniso_U_12
O3 0.0447(9) 0.0479(9) 0.0310(8) -0.0054(7) 0.0075(6) -0.0039(7)
O1 0.0546(10) 0.0505(10) 0.0513(10) 0.0166(8) 0.0167(8) 0.0133(8)
O2 0.0597(10) 0.0534(10) 0.0486(9) 0.0089(8) 0.0221(8) 0.0174(8)
O4 0.0654(11) 0.0806(13) 0.0379(9) -0.0051(9) 0.0032(8) -0.0268(9)
C7 0.0365(12) 0.0400(12) 0.0304(11) -0.0022(10) 0.0056(9) -0.0028(9)
C1 0.0338(11) 0.0373(11) 0.0336(11) -0.0030(10) 0.0030(9) -0.0026(9)
C2 0.0403(12) 0.0393(12) 0.0311(11) -0.0048(10) 0.0038(9) -0.0038(10)
C6 0.0382(12) 0.0448(13) 0.0418(12) -0.0003(10) 0.0075(10) -0.0001(10)
C8 0.0391(12) 0.0485(13) 0.0367(12) -0.0019(11) 0.0078(10) 0.0010(11)
C3 0.0440(13) 0.0445(13) 0.0543(14) -0.0076(12) 0.0098(11) 0.0060(11)
C5 0.0505(14) 0.0454(14) 0.0505(14) 0.0099(11) 0.0091(11) -0.0013(11)
C4 0.0533(15) 0.0379(13) 0.0601(15) 0.0035(12) 0.0019(12) 0.0042(11)
C9 0.0589(15) 0.0774(18) 0.0455(14) 0.0111(13) 0.0100(12) -0.0093(14)

loop_
_atom_type_symbol
_atom_type_description
_atom_type_scat_dispersion_real
_atom_type_scat_dispersion_imag
_atom_type_scat_source
C C 0.0033 0.0016 'International Tables Vol C Tables 4.2.6.8 and 6.1.1.4'
H H 0.0000 0.0000 'International Tables Vol C Tables 4.2.6.8 and 6.1.1.4'
O O 0.0106 0.0060 'International Tables Vol C Tables 4.2.6.8 and 6.1.1.4'

loop_
_geom_angle_atom_site_label_1
_geom_angle_atom_site_label_2
_geom_angle_atom_site_label_3
_geom_angle
_geom_angle_site_symmetry_1
_geom_angle_site_symmetry_3
_geom_angle_publ_flag
C8 O3 C2 116.55(15) . . ?
C7 O1 H1 109.5 . . ?
O2 C7 O1 122.44(19) . . ?
O2 C7 C1 119.55(18) . . ?
O1 C7 C1 118.00(17) . . ?
C6 C1 C2 117.27(19) . . ?
C6 C1 C7 117.75(17) . . ?
C2 C1 C7 124.98(18) . . ?
C3 C2 C1 121.23(19) . . ?
C3 C2 O3 117.27(18) . . ?
C1 C2 O3 121.41(18) . . ?
C5 C6 C1 121.66(19) . . ?
C5 C6 H6 119.2 . . ?
C1 C6 H6 119.2 . . ?
O4 C8 O3 122.11(19) . . ?
O4 C8 C9 126.6(2) . . ?
O3 C8 C9 111.27(18) . . ?
C2 C3 C4 119.7(2) . . ?
C2 C3 H3 120.2 . . ?
C4 C3 H3 120.2 . . ?
C4 C5 C6 119.4(2) . . ?
C4 C5 H5 120.3 . . ?
C6 C5 H5 120.3 . . ?
C5 C4 C3 120.7(2) . . ?
C5 C4 H4 119.6 . . ?
C3 C4 H4 119.6 . . ?
C8 C9 H9A 109.5 . . ?
C8 C9 H9B 109.5 . . ?
H9A C9 H9B 109.5 . . ?
C8 C9 H9C 109.5 . . ?
H9A C9 H9C 109.5 . . ?
H9B C9 H9C 109.5 . . ?

loop_
_geom_bond_atom_site_label_1
_geom_bond_atom_site_label_2
_geom_bond_distance
_geom_bond_site_symmetry_2
_geom_bond_publ_flag
O3 C8 1.359(3) . ?
O3 C2 1.408(2) . ?
O1 C7 1.292(2) . ?
O1 H1 0.8200 . ?
O2 C7 1.238(2) . ?
O4 C8 1.189(2) . ?
C7 C1 1.483(3) . ?
C1 C6 1.388(3) . ?
C1 C2 1.399(3) . ?
C2 C3 1.372(3) . ?
C6 C5 1.377(3) . ?
C6 H6 0.9300 . ?
C8 C9 1.480(3) . ?
C3 C4 1.374(3) . ?
C3 H3 0.9300 . ?
C5 C4 1.369(3) . ?
C5 H5 0.9300 . ?
C4 H4 0.9300 . ?
C9 H9A 0.9600 . ?
C9 H9B 0.9600 . ?
C9 H9C 0.9600 . ?

loop_
_geom_torsion_atom_site_label_1
_geom_torsion_atom_site_label_2
_geom_torsion_atom_site_label_3
_geom_torsion_atom_site_label_4
_geom_torsion
_geom_torsion_site_symmetry_1
_geom_torsion_site_symmetry_2
_geom_torsion_site_symmetry_3
_geom_torsion_site_symmetry_4
_geom_torsion_publ_flag
O2 C7 C1 C6 -1.5(3) . . . . ?
O1 C7 C1 C6 177.19(19) . . . . ?
O2 C7 C1 C2 178.78(19) . . . . ?
O1 C7 C1 C2 -2.5(3) . . . . ?
C6 C1 C2 C3 -0.8(3) . . . . ?
C7 C1 C2 C3 178.96(19) . . . . ?
C6 C1 C2 O3 -177.37(17) . . . . ?
C7 C1 C2 O3 2.4(3) . . . . ?
C8 O3 C2 C3 97.9(2) . . . . ?
C8 O3 C2 C1 -85.4(2) . . . . ?
C2 C1 C6 C5 -0.1(3) . . . . ?
C7 C1 C6 C5 -179.85(19) . . . . ?
C2 O3 C8 O4 -1.8(3) . . . . ?
C2 O3 C8 C9 178.11(18) . . . . ?
C1 C2 C3 C4 1.0(3) . . . . ?
O3 C2 C3 C4 177.7(2) . . . . ?
C1 C6 C5 C4 0.8(3) . . . . ?
C6 C5 C4 C3 -0.6(4) . . . . ?
C2 C3 C4 C5 -0.3(4) . . . . ?
